data_2219696
loop_
_publ_author_name
'Zhao, Juan'

_publ_section_title
<i>catena</i>-Poly[[bis(1-ethylimidazole-\k<i>N</i>^3^)cobalt(II)]-\m-isophthalato-\k^2^<i>O</i>^1^:<i>O</i>^3^]
_journal_coeditor_code RZ2249
_journal_issue 10
_journal_name_full 'Acta Crystallographica Section E'
_journal_page_first m1334
_journal_paper_doi 10.1107/S1600536808030778
_journal_volume 64
_journal_year 2008
_chemical_formula_iupac '[Co (C8 H4 O4) (C5 H8 N2)2]'
_chemical_formula_moiety 'C18 H20 Co N4 O4'
_chemical_formula_sum 'C18 H20 Co N4 O4'
_chemical_formula_weight 415.31
_chemical_name_systematic
;
<i>catena</i>-Poly[[bis(1-ethylimidazole-\kN^3^)cobalt(II]-\m-isophthalato-
\k^2^<i>O</i>^1^:<i>O</i>^3^]
;
_space_group_IT_number 14
_symmetry_cell_setting monoclinic
_symmetry_space_group_name_Hall '-P 2ybc'
_symmetry_space_group_name_H-M 'P 1 21/c 1'
_atom_sites_solution_hydrogens geom
_atom_sites_solution_primary direct
_atom_sites_solution_secondary difmap
_audit_creation_method SHELXL-97
_cell_angle_alpha 90.00
_cell_angle_beta 104.63(3)
_cell_angle_gamma 90.00
_cell_formula_units_Z 4
_cell_length_a 15.174(3)
_cell_length_b 9.6650(19)
_cell_length_c 13.183(3)
_cell_measurement_reflns_used 25
_cell_measurement_temperature 293(2)
_cell_measurement_theta_max 14
_cell_measurement_theta_min 10
_cell_volume 1870.7(7)
_computing_cell_refinement 'SAINT (Bruker, 2001)'
_computing_data_collection 'SMART (Bruker, 2001)'
_computing_data_reduction 'SAINT (Bruker, 2001)'
_computing_molecular_graphics 'SHELXTL (Sheldrick, 2008)'
_computing_publication_material 'SHELXTL (Sheldrick, 2008)'
_computing_structure_refinement 'SHELXTL (Sheldrick, 2008)'
_computing_structure_solution 'SHELXTL (Sheldrick, 2008)'
_diffrn_ambient_temperature 293(2)
_diffrn_measured_fraction_theta_full 1.000
_diffrn_measured_fraction_theta_max 1.000
_diffrn_measurement_device_type 'Bruker SMART 1K CCD area-detector'
_diffrn_measurement_method 'Thin-slice \w'
_diffrn_radiation_monochromator graphite
_diffrn_radiation_source 'fine-focus sealed tube'
_diffrn_radiation_type MoK\a
_diffrn_radiation_wavelength 0.71073
_diffrn_reflns_av_R_equivalents 0.0337
_diffrn_reflns_av_sigmaI/netI 0.0562
_diffrn_reflns_limit_h_max 17
_diffrn_reflns_limit_h_min -18
_diffrn_reflns_limit_k_max 11
_diffrn_reflns_limit_k_min 0
_diffrn_reflns_limit_l_max 15
_diffrn_reflns_limit_l_min 0
_diffrn_reflns_number 3360
_diffrn_reflns_theta_full 25.16
_diffrn_reflns_theta_max 25.16
_diffrn_reflns_theta_min 1.39
_diffrn_standards_interval_count 3
_diffrn_standards_interval_time 100
_exptl_absorpt_coefficient_mu 0.949
_exptl_absorpt_correction_T_max 0.9111
_exptl_absorpt_correction_T_min 0.8329
_exptl_absorpt_correction_type multi-scan
_exptl_absorpt_process_details '(SADABS; Sheldrick, 2004)'
_exptl_crystal_colour pink
_exptl_crystal_density_diffrn 1.475
_exptl_crystal_density_method 'not measured'
_exptl_crystal_description block
_exptl_crystal_F_000 860
_exptl_crystal_size_max 0.20
_exptl_crystal_size_mid 0.10
_exptl_crystal_size_min 0.10
_refine_diff_density_max 0.729
_refine_diff_density_min -1.494
_refine_ls_extinction_coef 0.0109(14)
_refine_ls_extinction_expression Fc^*^=kFc[1+0.001xFc^2^\l^3^/sin(2\q)]^-1/4^
_refine_ls_extinction_method 'SHELXTL (Sheldrick, 2008)'
_refine_ls_goodness_of_fit_ref 1.020
_refine_ls_hydrogen_treatment constr
_refine_ls_matrix_type full
_refine_ls_number_parameters 233
_refine_ls_number_reflns 3276
_refine_ls_number_restraints 40
_refine_ls_restrained_S_all 1.020
_refine_ls_R_factor_all 0.0719
_refine_ls_R_factor_gt 0.0569
_refine_ls_shift/su_max 0.001
_refine_ls_shift/su_mean 0.000
_refine_ls_structure_factor_coef Fsqd
_refine_ls_weighting_details 'calc w=1/[\s^2^(Fo^2^)+(0.08P)^2^+3.5P] where P=(Fo^2^+2Fc^2^)/3'
_refine_ls_weighting_scheme calc
_refine_ls_wR_factor_gt 0.1370
_refine_ls_wR_factor_ref 0.1517
_reflns_number_gt 2711
_reflns_number_total 3276
_reflns_threshold_expression I>2\s(I)
_cod_data_source_file rz2249.cif
_cod_data_source_block I
_cod_depositor_comments
;
The following automatic conversions were performed:
'_symmetry_cell_setting' value 'Monoclinic' changed to 'monoclinic'
according to '/home/saulius/struct/CIF-dictionaries/cif_core.dic'
dictionary named 'cif_core.dic' version 2.4.1 from 2010-06-29.

Automatic conversion script
Id: cif_fix_enum 1527 2010-12-29 10:47:43Z saulius 

The following automatic conversions were performed:

'_symmetry_cell_setting' value 'Monoclinic' changed to 'monoclinic'
according to /home/saulius/struct/CIF-dictionaries/cif_core.dic
dictionary named 'cif_core.dic' version 2.4.1 from 2010-06-29.

Automatic conversion script
Id: cif_fix_values 1715 2011-07-08 13:25:40Z adriana 
;
_cod_original_sg_symbol_H-M 'P 21/c'
_cod_database_code 2219696
_cod_database_fobs_code 2219696

loop_
_symmetry_equiv_pos_as_xyz
'x, y, z'
'-x, y+1/2, -z+1/2'
'-x, -y, -z'
'x, -y-1/2, z-1/2'

loop_
_atom_site_type_symbol
_atom_site_label
_atom_site_fract_x
_atom_site_fract_y
_atom_site_fract_z
_atom_site_U_iso_or_equiv
_atom_site_adp_type
_atom_site_calc_flag
_atom_site_refinement_flags
_atom_site_occupancy
Co Co 0.26136(4) 0.30808(5) 0.53367(4) 0.0305(2) Uani d . 1
O O1 0.2699(2) 0.1668(3) 0.6419(2) 0.0427(8) Uani d . 1
N N1 0.0386(3) 0.3053(5) 0.2750(4) 0.0612(12) Uani d U 1
C C1 -0.0178(5) 0.3839(7) 0.0953(5) 0.083 Uani d . 1
H H1A -0.0469 0.3539 0.0254 0.124 Uiso calc R 1
H H1B 0.0404 0.4237 0.0963 0.124 Uiso calc R 1
H H1C -0.0552 0.4518 0.1174 0.124 Uiso calc R 1
N N2 0.1440(2) 0.3249(3) 0.4223(3) 0.0393(8) Uani d U 1
O O2 0.2455(2) 0.0313(3) 0.5018(2) 0.0454(8) Uani d . 1
C C2 -0.0054(5) 0.2678(8) 0.1649(6) 0.089 Uani d . 1
H H2A 0.0318 0.1991 0.1415 0.107 Uiso calc R 1
H H2B -0.0642 0.2263 0.1617 0.107 Uiso calc R 1
N N3 0.4528(2) 0.2000(4) 0.3686(3) 0.0393(8) Uani d . 1
C C3 0.1228(3) 0.2707(5) 0.3287(4) 0.0561(13) Uani d U 1
H H3A 0.1616 0.2145 0.3024 0.067 Uiso calc R 1
O O3 0.1949(2) -0.5482(3) 0.6821(3) 0.0489(8) Uani d . 1
N N4 0.3661(2) 0.2814(3) 0.4648(3) 0.0351(8) Uani d . 1
C C4 0.0695(4) 0.4016(6) 0.4269(5) 0.0667(15) Uani d U 1
H H4A 0.0651 0.4550 0.4841 0.080 Uiso calc R 1
O O4 0.2898(2) -0.4975(3) 0.5853(2) 0.0401(7) Uani d . 1
C C5 0.0032(4) 0.3894(7) 0.3373(5) 0.0772(18) Uani d U 1
H H5A -0.0542 0.4298 0.3216 0.093 Uiso calc R 1
C C6 0.5078(4) -0.0300(6) 0.3365(6) 0.0754(18) Uani d . 1
H H6A 0.5275 -0.0854 0.2859 0.113 Uiso calc R 1
H H6B 0.4559 -0.0727 0.3529 0.113 Uiso calc R 1
H H6C 0.5563 -0.0226 0.3991 0.113 Uiso calc R 1
C C7 0.4823(3) 0.1117(5) 0.2922(4) 0.0512(12) Uani d . 1
H H7A 0.5342 0.1537 0.2738 0.061 Uiso calc R 1
H H7B 0.4333 0.1042 0.2289 0.061 Uiso calc R 1
C C8 0.5036(3) 0.2923(5) 0.4353(4) 0.0535(13) Uani d . 1
H H8A 0.5639 0.3162 0.4400 0.064 Uiso calc R 1
C C9 0.4501(3) 0.3430(5) 0.4934(4) 0.0506(12) Uani d . 1
H H9A 0.4674 0.4100 0.5452 0.061 Uiso calc R 1
C C10 0.3710(3) 0.1963(4) 0.3889(3) 0.0386(10) Uani d . 1
H H10A 0.3232 0.1402 0.3536 0.046 Uiso calc R 1
C C11 0.2681(4) -0.1647(4) 0.8394(3) 0.0476(12) Uani d . 1
H H11A 0.2741 -0.1501 0.9105 0.057 Uiso calc R 1
C C12 0.2682(3) -0.0546(4) 0.7746(3) 0.0434(11) Uani d . 1
H H12A 0.2733 0.0347 0.8018 0.052 Uiso calc R 1
C C13 0.2608(3) -0.0744(4) 0.6689(3) 0.0303(8) Uani d . 1
C C14 0.2555(3) -0.2084(4) 0.6290(3) 0.0283(8) Uani d . 1
H H14A 0.2528 -0.2226 0.5585 0.034 Uiso calc R 1
C C15 0.2541(3) -0.3208(4) 0.6941(3) 0.0284(8) Uani d . 1
C C16 0.2593(3) -0.2984(4) 0.7997(3) 0.0423(11) Uani d . 1
H H16A 0.2568 -0.3728 0.8436 0.051 Uiso calc R 1
C C17 0.2589(3) 0.0479(4) 0.5977(3) 0.0318(9) Uani d . 1
C C18 0.2449(3) -0.4664(4) 0.6524(3) 0.0309(8) Uani d . 1

loop_
_atom_site_aniso_label
_atom_site_aniso_U_11
_atom_site_aniso_U_22
_atom_site_aniso_U_33
_atom_site_aniso_U_12
_atom_site_aniso_U_13
_atom_site_aniso_U_23
Co 0.0457(4) 0.0143(3) 0.0364(3) 0.0020(2) 0.0193(2) 0.0006(2)
O1 0.072(2) 0.0137(13) 0.0492(17) 0.0018(13) 0.0275(16) 0.0019(12)
N1 0.053(2) 0.061(3) 0.063(3) 0.017(2) 0.0013(19) -0.015(2)
C1 0.083 0.083 0.083 0.000 0.024 0.000
N2 0.047(2) 0.0293(18) 0.0450(19) 0.0059(15) 0.0176(16) 0.0005(15)
O2 0.071(2) 0.0290(15) 0.0397(16) -0.0045(14) 0.0194(14) 0.0074(13)
C2 0.089 0.089 0.089 0.000 0.022 0.000
N3 0.045(2) 0.0357(19) 0.0419(19) -0.0005(16) 0.0201(16) -0.0050(16)
C3 0.047(3) 0.052(3) 0.066(3) 0.012(2) 0.009(2) -0.021(2)
O3 0.066(2) 0.0172(14) 0.075(2) -0.0053(14) 0.0375(18) 0.0017(14)
N4 0.045(2) 0.0225(16) 0.0430(19) 0.0001(14) 0.0211(16) -0.0021(14)
C4 0.061(3) 0.079(4) 0.064(3) 0.027(3) 0.023(2) -0.013(3)
O4 0.069(2) 0.0155(13) 0.0435(16) 0.0009(13) 0.0284(15) -0.0034(12)
C5 0.058(3) 0.087(4) 0.084(4) 0.028(3) 0.015(3) -0.012(3)
C6 0.074(4) 0.046(3) 0.120(5) 0.007(3) 0.050(4) -0.017(3)
C7 0.053(3) 0.053(3) 0.055(3) 0.006(2) 0.027(2) -0.013(2)
C8 0.047(3) 0.061(3) 0.060(3) -0.017(2) 0.028(2) -0.014(3)
C9 0.063(3) 0.043(3) 0.054(3) -0.022(2) 0.031(2) -0.017(2)
C10 0.043(2) 0.030(2) 0.047(2) -0.0020(18) 0.0191(19) -0.0082(19)
C11 0.088(4) 0.030(2) 0.029(2) 0.003(2) 0.024(2) -0.0025(18)
C12 0.082(3) 0.0154(18) 0.038(2) 0.001(2) 0.025(2) -0.0050(17)
C13 0.045(2) 0.0152(17) 0.033(2) 0.0021(16) 0.0156(17) 0.0009(15)
C14 0.041(2) 0.0208(18) 0.0267(18) 0.0020(16) 0.0141(16) -0.0008(15)
C15 0.039(2) 0.0169(18) 0.033(2) 0.0019(15) 0.0156(16) -0.0003(15)
C16 0.076(3) 0.022(2) 0.036(2) 0.003(2) 0.026(2) 0.0046(17)
C17 0.043(2) 0.0185(18) 0.038(2) -0.0002(16) 0.0164(17) 0.0023(16)
C18 0.045(2) 0.0134(17) 0.037(2) 0.0051(16) 0.0143(17) 0.0026(15)

loop_
_atom_type_symbol
_atom_type_description
_atom_type_scat_dispersion_real
_atom_type_scat_dispersion_imag
_atom_type_scat_source
C C 0.0033 0.0016 'International Tables Vol C Tables 4.2.6.8 and 6.1.1.4'
H H 0.0000 0.0000 'International Tables Vol C Tables 4.2.6.8 and 6.1.1.4'
N N 0.0061 0.0033 'International Tables Vol C Tables 4.2.6.8 and 6.1.1.4'
O O 0.0106 0.0060 'International Tables Vol C Tables 4.2.6.8 and 6.1.1.4'
Co Co 0.3494 0.9721 'International Tables Vol C Tables 4.2.6.8 and 6.1.1.4'

loop_
_geom_angle_atom_site_label_1
_geom_angle_atom_site_label_2
_geom_angle_atom_site_label_3
_geom_angle_site_symmetry_1
_geom_angle_site_symmetry_3
_geom_angle
_geom_angle_publ_flag
O1 Co N2 . . 118.23(14) y
O1 Co O4 . 1_565 115.92(12) y
N2 Co O4 . 1_565 104.31(13) y
O1 Co N4 . . 108.77(13) y
N2 Co N4 . . 109.39(15) y
O4 Co N4 1_565 . 98.31(13) y
C17 O1 Co . . 108.5(2) ?
C3 N1 C5 . . 107.5(5) ?
C3 N1 C2 . . 126.2(5) ?
C5 N1 C2 . . 126.2(5) ?
C2 C1 H1A . . 109.5 ?
C2 C1 H1B . . 109.5 ?
H1A C1 H1B . . 109.5 ?
C2 C1 H1C . . 109.5 ?
H1A C1 H1C . . 109.5 ?
H1B C1 H1C . . 109.5 ?
C3 N2 C4 . . 104.5(4) ?
C3 N2 Co . . 128.4(3) ?
C4 N2 Co . . 127.0(3) ?
C1 C2 N1 . . 113.0(6) ?
C1 C2 H2A . . 109.0 ?
N1 C2 H2A . . 109.0 ?
C1 C2 H2B . . 109.0 ?
N1 C2 H2B . . 109.0 ?
H2A C2 H2B . . 107.8 ?
C10 N3 C8 . . 107.1(4) ?
C10 N3 C7 . . 125.4(4) ?
C8 N3 C7 . . 127.4(4) ?
N2 C3 N1 . . 112.1(4) ?
N2 C3 H3A . . 124.0 ?
N1 C3 H3A . . 124.0 ?
C10 N4 C9 . . 104.7(3) ?
C10 N4 Co . . 128.3(3) ?
C9 N4 Co . . 126.8(3) ?
C5 C4 N2 . . 110.8(5) ?
C5 C4 H4A . . 124.6 ?
N2 C4 H4A . . 124.6 ?
C18 O4 Co . 1_545 110.3(2) ?
C4 C5 N1 . . 105.1(5) ?
C4 C5 H5A . . 127.4 ?
N1 C5 H5A . . 127.4 ?
C7 C6 H6A . . 109.5 ?
C7 C6 H6B . . 109.5 ?
H6A C6 H6B . . 109.5 ?
C7 C6 H6C . . 109.5 ?
H6A C6 H6C . . 109.5 ?
H6B C6 H6C . . 109.5 ?
N3 C7 C6 . . 110.8(4) ?
N3 C7 H7A . . 109.5 ?
C6 C7 H7A . . 109.5 ?
N3 C7 H7B . . 109.5 ?
C6 C7 H7B . . 109.5 ?
H7A C7 H7B . . 108.1 ?
C9 C8 N3 . . 106.6(4) ?
C9 C8 H8A . . 126.7 ?
N3 C8 H8A . . 126.7 ?
C8 C9 N4 . . 109.9(4) ?
C8 C9 H9A . . 125.1 ?
N4 C9 H9A . . 125.1 ?
N4 C10 N3 . . 111.8(4) ?
N4 C10 H10A . . 124.1 ?
N3 C10 H10A . . 124.1 ?
C12 C11 C16 . . 120.4(4) ?
C12 C11 H11A . . 119.8 ?
C16 C11 H11A . . 119.8 ?
C11 C12 C13 . . 120.6(4) ?
C11 C12 H12A . . 119.7 ?
C13 C12 H12A . . 119.7 ?
C12 C13 C14 . . 119.5(3) ?
C12 C13 C17 . . 120.3(3) ?
C14 C13 C17 . . 120.3(3) ?
C15 C14 C13 . . 120.2(3) ?
C15 C14 H14A . . 119.9 ?
C13 C14 H14A . . 119.9 ?
C14 C15 C16 . . 119.4(3) ?
C14 C15 C18 . . 121.4(3) ?
C16 C15 C18 . . 119.2(3) ?
C11 C16 C15 . . 119.8(4) ?
C11 C16 H16A . . 120.1 ?
C15 C16 H16A . . 120.1 ?
O2 C17 O1 . . 123.3(3) ?
O2 C17 C13 . . 120.5(3) ?
O1 C17 C13 . . 116.2(3) ?
O3 C18 O4 . . 123.3(4) ?
O3 C18 C15 . . 119.6(3) ?
O4 C18 C15 . . 117.1(3) ?

loop_
_geom_bond_atom_site_label_1
_geom_bond_atom_site_label_2
_geom_bond_site_symmetry_2
_geom_bond_distance
_geom_bond_publ_flag
Co O1 . 1.956(3) y
Co N2 . 2.008(4) y
Co O4 1_565 2.008(3) y
Co N4 . 2.035(3) y
O1 C17 . 1.281(5) ?
N1 C3 . 1.337(7) ?
N1 C5 . 1.358(7) ?
N1 C2 . 1.481(8) ?
C1 C2 . 1.432(9) ?
C1 H1A . 0.9600 ?
C1 H1B . 0.9600 ?
C1 H1C . 0.9600 ?
N2 C3 . 1.303(6) ?
N2 C4 . 1.366(6) ?
O2 C17 . 1.239(5) ?
C2 H2A . 0.9700 ?
C2 H2B . 0.9700 ?
N3 C10 . 1.336(6) ?
N3 C8 . 1.349(6) ?
N3 C7 . 1.473(6) ?
C3 H3A . 0.9300 ?
O3 C18 . 1.227(5) ?
N4 C10 . 1.312(5) ?
N4 C9 . 1.370(6) ?
C4 C5 . 1.350(8) ?
C4 H4A . 0.9300 ?
O4 C18 . 1.281(5) ?
O4 Co 1_545 2.008(3) ?
C5 H5A . 0.9300 ?
C6 C7 . 1.501(8) ?
C6 H6A . 0.9600 ?
C6 H6B . 0.9600 ?
C6 H6C . 0.9600 ?
C7 H7A . 0.9700 ?
C7 H7B . 0.9700 ?
C8 C9 . 1.341(7) ?
C8 H8A . 0.9300 ?
C9 H9A . 0.9300 ?
C10 H10A . 0.9300 ?
C11 C12 . 1.365(6) ?
C11 C16 . 1.387(6) ?
C11 H11A . 0.9300 ?
C12 C13 . 1.382(6) ?
C12 H12A . 0.9300 ?
C13 C14 . 1.393(5) ?
C13 C17 . 1.505(5) ?
C14 C15 . 1.387(5) ?
C14 H14A . 0.9300 ?
C15 C16 . 1.391(6) ?
C15 C18 . 1.505(5) ?
C16 H16A . 0.9300 ?

loop_
_geom_hbond_atom_site_label_D
_geom_hbond_atom_site_label_H
_geom_hbond_atom_site_label_A
_geom_hbond_site_symmetry_A
_geom_hbond_distance_DH
_geom_hbond_distance_HA
_geom_hbond_distance_DA
_geom_hbond_angle_DHA
_geom_hbond_publ_flag
C12 H12A O1 ? 0.93 2.45 2.768(5) 100 y
C3 H3A O3 4_555 0.93 2.40 3.260(6) 154 y
C5 H5A O3 3_556 0.93 2.41 3.327(7) 168 y

loop_
_geom_torsion_atom_site_label_1
_geom_torsion_atom_site_label_2
_geom_torsion_atom_site_label_3
_geom_torsion_atom_site_label_4
_geom_torsion_site_symmetry_1
_geom_torsion
N2 Co O1 C17 . 61.4(3)
O4 Co O1 C17 1_565 -173.7(3)
N4 Co O1 C17 . -64.1(3)
O1 Co N2 C3 . -95.9(4)
O4 Co N2 C3 1_565 133.6(4)
N4 Co N2 C3 . 29.3(5)
O1 Co N2 C4 . 87.1(4)
O4 Co N2 C4 1_565 -43.4(5)
N4 Co N2 C4 . -147.7(4)
C3 N1 C2 C1 . -110.4(7)
C5 N1 C2 C1 . 64.5(9)
C4 N2 C3 N1 . -1.7(6)
Co N2 C3 N1 . -179.2(3)
C5 N1 C3 N2 . 1.0(7)
C2 N1 C3 N2 . 176.6(5)
O1 Co N4 C10 . 83.3(4)
N2 Co N4 C10 . -47.2(4)
O4 Co N4 C10 1_565 -155.7(4)
O1 Co N4 C9 . -91.9(4)
N2 Co N4 C9 . 137.7(4)
O4 Co N4 C9 1_565 29.2(4)
C3 N2 C4 C5 . 1.8(7)
Co N2 C4 C5 . 179.4(4)
N2 C4 C5 N1 . -1.3(8)
C3 N1 C5 C4 . 0.2(7)
C2 N1 C5 C4 . -175.5(6)
C10 N3 C7 C6 . -78.9(6)
C8 N3 C7 C6 . 96.6(6)
C10 N3 C8 C9 . -0.7(6)
C7 N3 C8 C9 . -176.8(5)
N3 C8 C9 N4 . 1.0(6)
C10 N4 C9 C8 . -0.8(6)
Co N4 C9 C8 . 175.2(3)
C9 N4 C10 N3 . 0.4(5)
Co N4 C10 N3 . -175.6(3)
C8 N3 C10 N4 . 0.2(5)
C7 N3 C10 N4 . 176.4(4)
C16 C11 C12 C13 . -1.0(8)
C11 C12 C13 C14 . -1.6(7)
C11 C12 C13 C17 . 178.7(4)
C12 C13 C14 C15 . 2.4(6)
C17 C13 C14 C15 . -177.8(4)
C13 C14 C15 C16 . -0.8(6)
C13 C14 C15 C18 . 177.7(4)
C12 C11 C16 C15 . 2.6(8)
C14 C15 C16 C11 . -1.7(7)
C18 C15 C16 C11 . 179.8(4)
Co O1 C17 O2 . 0.2(5)
Co O1 C17 C13 . -178.5(3)
C12 C13 C17 O2 . -174.6(4)
C14 C13 C17 O2 . 5.6(6)
C12 C13 C17 O1 . 4.0(6)
C14 C13 C17 O1 . -175.7(4)
Co O4 C18 O3 1_545 2.6(5)
Co O4 C18 C15 1_545 -176.4(3)
C14 C15 C18 O3 . -138.0(4)
C16 C15 C18 O3 . 40.5(6)
C14 C15 C18 O4 . 41.0(6)
C16 C15 C18 O4 . -140.5(4)
